data_4330678
loop_
_publ_author_name
'Xin-Dong Jiang'
'Shiro Matsukawa'
'Satoshi Kojima'
'Yohsuke Yamamoto'

_publ_contact_author_email xdjiang@henu.edu.cn
_publ_contact_author_name 'Xin-Dong Jiang'
_publ_section_title
;
 Synthesis and Characterization of Antiapicophilic Arsoranes and Related
 Compounds
;
_journal_name_full 'Inorganic Chemistry'
_journal_page_first 10996
_journal_page_last 11006
_journal_paper_doi 10.1021/ic3014893
_journal_volume 51
_journal_year 2012
_chemical_formula_sum 'C30 H17 As F28 O2'
_chemical_formula_weight 1016.36
_chemical_name_systematic
; 
 ? 
;
_space_group_IT_number 2
_symmetry_cell_setting triclinic
_symmetry_space_group_name_Hall '-P 1'
_symmetry_space_group_name_H-M 'P -1'
_atom_sites_solution_hydrogens geom
_atom_sites_solution_primary direct
_atom_sites_solution_secondary difmap
_audit_creation_method SHELXL-97
_cell_angle_alpha 105.0530(10)
_cell_angle_beta 100.9890(10)
_cell_angle_gamma 94.4480(10)
_cell_formula_units_Z 2
_cell_length_a 9.4410(2)
_cell_length_b 10.7300(3)
_cell_length_c 18.2820(6)
_cell_measurement_temperature 173(2)
_cell_volume 1739.82(8)
_computing_structure_refinement 'SHELXL-97 (Sheldrick, 1997)'
_computing_structure_solution 'SHELXS-97 (Sheldrick, 1990)'
_diffrn_ambient_temperature 173(2)
_diffrn_measured_fraction_theta_full 0.911
_diffrn_measured_fraction_theta_max 0.911
_diffrn_radiation_monochromator graphite
_diffrn_radiation_source 'fine-focus sealed tube'
_diffrn_radiation_type MoK\a
_diffrn_radiation_wavelength 0.71069
_diffrn_reflns_av_R_equivalents 0.0000
_diffrn_reflns_av_sigmaI/netI 0.0345
_diffrn_reflns_limit_h_max 12
_diffrn_reflns_limit_h_min 0
_diffrn_reflns_limit_k_max 14
_diffrn_reflns_limit_k_min -14
_diffrn_reflns_limit_l_max 23
_diffrn_reflns_limit_l_min -24
_diffrn_reflns_number 7701
_diffrn_reflns_theta_full 28.07
_diffrn_reflns_theta_max 28.07
_diffrn_reflns_theta_min 1.18
_exptl_absorpt_coefficient_mu 1.159
_exptl_absorpt_correction_T_max 0.7225
_exptl_absorpt_correction_T_min 0.7225
_exptl_crystal_density_diffrn 1.940
_exptl_crystal_F_000 996
_exptl_crystal_size_max 0.30
_exptl_crystal_size_mid 0.30
_exptl_crystal_size_min 0.30
_refine_diff_density_max 2.977
_refine_diff_density_min -2.093
_refine_diff_density_rms 0.335
_refine_ls_extinction_method none
_refine_ls_goodness_of_fit_ref 1.135
_refine_ls_hydrogen_treatment mixed
_refine_ls_matrix_type full
_refine_ls_number_parameters 555
_refine_ls_number_reflns 7701
_refine_ls_number_restraints 0
_refine_ls_restrained_S_all 1.135
_refine_ls_R_factor_all 0.1239
_refine_ls_R_factor_gt 0.1154
_refine_ls_shift/su_max 0.001
_refine_ls_shift/su_mean 0.000
_refine_ls_structure_factor_coef Fsqd
_refine_ls_weighting_details 'calc w=1/[\s^2^(Fo^2^)+(0.1413P)^2^+34.7215P] where P=(Fo^2^+2Fc^2^)/3'
_refine_ls_weighting_scheme calc
_refine_ls_wR_factor_gt 0.3442
_refine_ls_wR_factor_ref 0.3577
_reflns_number_gt 7239
_reflns_number_total 7701
_reflns_threshold_expression >2sigma(I)
_cod_data_source_file ic3014893_si_002_6.cif
_cod_data_source_block ex498_5c
_cod_database_code 4330678

loop_
_symmetry_equiv_pos_as_xyz
'x, y, z'
'-x, -y, -z'

loop_
_atom_site_label
_atom_site_type_symbol
_atom_site_fract_x
_atom_site_fract_y
_atom_site_fract_z
_atom_site_U_iso_or_equiv
_atom_site_adp_type
_atom_site_occupancy
_atom_site_symmetry_multiplicity
_atom_site_calc_flag
_atom_site_refinement_flags
C1 C 0.6896(12) 0.9138(9) 0.8224(6) 0.032(2) Uani 1 1 d .
C2 C 0.6289(13) 0.8288(11) 0.8556(6) 0.038(2) Uani 1 1 d .
H1 H 0.5727 0.7491 0.8241 0.045 Uiso 1 1 calc R
C3 C 0.6502(16) 0.8602(12) 0.9357(7) 0.048(3) Uani 1 1 d .
H2 H 0.6051 0.8036 0.9593 0.057 Uiso 1 1 calc R
C4 C 0.7379(16) 0.9747(12) 0.9818(7) 0.046(3) Uani 1 1 d .
H3 H 0.7552 0.9944 1.0368 0.056 Uiso 1 1 calc R
C5 C 0.8002(15) 1.0606(11) 0.9475(6) 0.042(3) Uani 1 1 d .
H4 H 0.8606 1.1382 0.9790 0.050 Uiso 1 1 calc R
C6 C 0.7736(12) 1.0322(9) 0.8667(5) 0.031(2) Uani 1 1 d .
C7 C 0.8307(11) 1.1156(8) 0.8192(5) 0.0287(19) Uani 1 1 d .
C8 C 1.0008(12) 1.1345(9) 0.8398(6) 0.032(2) Uani 1 1 d .
C9 C 1.0839(12) 1.1856(10) 0.7846(6) 0.034(2) Uani 1 1 d .
C10 C 1.2406(14) 1.2497(11) 0.8218(7) 0.044(3) Uani 1 1 d .
C11 C 0.7582(11) 1.2458(9) 0.8316(5) 0.0302(19) Uani 1 1 d .
C12 C 0.8175(12) 1.3720(9) 0.8987(6) 0.034(2) Uani 1 1 d .
C13 C 0.7181(16) 1.4799(11) 0.9082(7) 0.048(3) Uani 1 1 d .
C14 C 0.6239(12) 0.6842(9) 0.6773(6) 0.032(2) Uani 1 1 d .
C15 C 0.4974(13) 0.6158(10) 0.6827(7) 0.039(2) Uani 1 1 d .
H5 H 0.4244 0.6610 0.7030 0.046 Uiso 1 1 calc R
C16 C 0.4781(15) 0.4792(12) 0.6579(7) 0.046(3) Uani 1 1 d .
H6 H 0.3947 0.4311 0.6643 0.055 Uiso 1 1 calc R
C17 C 0.5788(15) 0.4159(11) 0.6248(7) 0.047(3) Uani 1 1 d .
H7 H 0.5632 0.3236 0.6061 0.056 Uiso 1 1 calc R
C18 C 0.7044(14) 0.4839(10) 0.6176(6) 0.039(2) Uani 1 1 d .
H8 H 0.7744 0.4383 0.5946 0.047 Uiso 1 1 calc R
C19 C 0.7268(12) 0.6188(9) 0.6443(5) 0.0302(19) Uani 1 1 d .
C20 C 0.8575(11) 0.7087(9) 0.6398(5) 0.0292(19) Uani 1 1 d .
C21 C 1.0022(12) 0.6790(8) 0.6835(6) 0.0296(19) Uani 1 1 d .
C22 C 1.0080(12) 0.6610(9) 0.7650(6) 0.0311(19) Uani 1 1 d .
C23 C 1.1614(14) 0.6729(12) 0.8166(7) 0.042(2) Uani 1 1 d .
C24 C 0.8542(10) 0.6957(8) 0.5517(5) 0.0261(17) Uani 1 1 d .
C25 C 0.9781(12) 0.7722(9) 0.5299(5) 0.031(2) Uani 1 1 d .
C26 C 0.9412(13) 0.7895(10) 0.4470(6) 0.036(2) Uani 1 1 d .
C27 C 0.5182(12) 0.9339(11) 0.6398(6) 0.038(2) Uani 1 1 d .
C28 C 0.5828(19) 1.0318(16) 0.6052(9) 0.071(5) Uani 1 1 d .
H9 H 0.6123 1.1158 0.6449 0.107 Uiso 1 1 calc R
H10 H 0.5102 1.0420 0.5619 0.107 Uiso 1 1 calc R
H11 H 0.6681 1.0014 0.5864 0.107 Uiso 1 1 calc R
C29 C 0.4188(16) 0.9902(19) 0.6918(8) 0.077(6) Uani 1 1 d .
H12 H 0.3263 0.9992 0.6598 0.115 Uiso 1 1 calc R
H13 H 0.4649 1.0759 0.7258 0.115 Uiso 1 1 calc R
H14 H 0.4006 0.9320 0.7233 0.115 Uiso 1 1 calc R
C30 C 0.4341(12) 0.8175(12) 0.5756(6) 0.042(3) Uani 1 1 d .
H15 H 0.3655 0.8476 0.5386 0.063 Uiso 1 1 calc R
H16 H 0.3803 0.7604 0.5979 0.063 Uiso 1 1 calc R
H17 H 0.5021 0.7693 0.5487 0.063 Uiso 1 1 calc R
O1 O 0.7874(8) 1.0530(6) 0.7409(4) 0.0273(13) Uani 1 1 d .
O2 O 0.8437(8) 0.8401(6) 0.6743(4) 0.0294(14) Uani 1 1 d .
As1 As 0.67959(10) 0.87708(8) 0.71033(5) 0.0254(3) Uani 1 1 d .
F1 F 1.0438(7) 1.0155(6) 0.8380(4) 0.0376(14) Uani 1 1 d .
F2 F 1.0542(7) 1.2104(6) 0.9132(3) 0.0390(14) Uani 1 1 d .
F3 F 1.0120(8) 1.2755(7) 0.7586(4) 0.0433(15) Uani 1 1 d .
F4 F 1.0874(8) 1.0865(6) 0.7230(4) 0.0436(15) Uani 1 1 d .
F5 F 1.3148(9) 1.1713(9) 0.8554(5) 0.060(2) Uani 1 1 d .
F6 F 1.2447(9) 1.3640(7) 0.8744(5) 0.057(2) Uani 1 1 d .
F7 F 1.3042(9) 1.2709(8) 0.7678(5) 0.0544(18) Uani 1 1 d .
F8 F 0.6193(7) 1.2124(6) 0.8392(4) 0.0425(15) Uani 1 1 d .
F9 F 0.7412(8) 1.2851(6) 0.7670(3) 0.0376(14) Uani 1 1 d .
F10 F 0.9457(8) 1.4248(6) 0.8886(4) 0.0403(14) Uani 1 1 d .
F11 F 0.8439(8) 1.3441(6) 0.9679(3) 0.0419(15) Uani 1 1 d .
F12 F 0.6740(13) 1.5091(9) 0.8412(5) 0.082(3) Uani 1 1 d .
F13 F 0.7932(12) 1.5868(7) 0.9590(5) 0.071(3) Uani 1 1 d .
F14 F 1.1097(7) 0.7768(6) 0.6918(4) 0.0351(13) Uani 1 1 d .
F15 F 1.0409(7) 0.5692(6) 0.6402(3) 0.0382(14) Uani 1 1 d .
F16 F 0.9408(8) 0.5417(6) 0.7577(4) 0.0468(16) Uani 1 1 d .
F17 F 0.9366(9) 0.7491(7) 0.8059(4) 0.0454(16) Uani 1 1 d .
F18 F 1.2400(10) 0.5920(10) 0.7788(5) 0.064(2) Uani 1 1 d .
F19 F 1.1496(9) 0.6427(9) 0.8806(4) 0.056(2) Uani 1 1 d .
F20 F 0.7285(7) 0.7355(6) 0.5233(3) 0.0349(13) Uani 1 1 d .
F21 F 0.8488(8) 0.5691(5) 0.5120(3) 0.0379(14) Uani 1 1 d .
F22 F 1.0959(7) 0.7089(7) 0.5331(4) 0.0409(14) Uani 1 1 d .
F23 F 1.0168(8) 0.8925(6) 0.5791(4) 0.0401(15) Uani 1 1 d .
F24 F 0.8460(9) 0.8720(7) 0.4415(4) 0.0519(18) Uani 1 1 d .
F25 F 0.8878(9) 0.6762(7) 0.3946(4) 0.0489(18) Uani 1 1 d .
F26 F 1.0646(8) 0.8375(8) 0.4314(4) 0.0490(17) Uani 1 1 d .
F27 F 0.6008(11) 1.4466(10) 0.9303(7) 0.088(3) Uani 1 1 d .
F28 F 1.2305(9) 0.7929(8) 0.8356(5) 0.060(2) Uani 1 1 d .

loop_
_atom_site_aniso_label
_atom_site_aniso_U_11
_atom_site_aniso_U_22
_atom_site_aniso_U_33
_atom_site_aniso_U_23
_atom_site_aniso_U_13
_atom_site_aniso_U_12
C1 0.039(5) 0.025(4) 0.031(4) 0.004(3) 0.009(4) 0.012(4)
C2 0.047(6) 0.035(5) 0.036(5) 0.010(4) 0.015(4) 0.011(4)
C3 0.072(9) 0.043(6) 0.037(6) 0.019(5) 0.021(5) 0.008(6)
C4 0.068(9) 0.042(6) 0.032(5) 0.013(4) 0.011(5) 0.014(5)
C5 0.063(8) 0.034(5) 0.028(5) 0.008(4) 0.003(5) 0.013(5)
C6 0.042(6) 0.026(4) 0.024(4) 0.005(3) 0.006(4) 0.009(4)
C7 0.036(5) 0.019(4) 0.027(4) 0.004(3) 0.001(4) 0.007(3)
C8 0.038(5) 0.020(4) 0.034(5) 0.004(3) 0.000(4) 0.007(3)
C9 0.037(6) 0.031(5) 0.032(5) 0.008(4) 0.006(4) 0.012(4)
C10 0.040(6) 0.036(5) 0.053(7) 0.003(5) 0.013(5) 0.004(4)
C11 0.038(5) 0.026(4) 0.024(4) 0.003(3) 0.005(4) 0.009(4)
C12 0.045(6) 0.024(4) 0.029(4) 0.003(3) 0.006(4) 0.006(4)
C13 0.060(8) 0.033(5) 0.044(6) -0.002(5) 0.010(6) 0.014(5)
C14 0.034(5) 0.025(4) 0.034(5) 0.004(3) 0.010(4) 0.000(4)
C15 0.041(6) 0.028(5) 0.042(5) 0.004(4) 0.011(5) -0.002(4)
C16 0.049(7) 0.041(6) 0.041(6) 0.008(5) 0.010(5) -0.019(5)
C17 0.062(8) 0.029(5) 0.045(6) 0.005(4) 0.017(5) -0.010(5)
C18 0.048(7) 0.026(5) 0.041(5) 0.005(4) 0.012(5) -0.003(4)
C19 0.038(5) 0.021(4) 0.031(4) 0.006(3) 0.010(4) 0.001(3)
C20 0.034(5) 0.021(4) 0.030(4) 0.002(3) 0.008(4) 0.005(3)
C21 0.037(5) 0.020(4) 0.035(5) 0.007(3) 0.015(4) 0.007(3)
C22 0.036(5) 0.025(4) 0.037(5) 0.010(4) 0.015(4) 0.008(4)
C23 0.044(7) 0.050(6) 0.045(6) 0.025(5) 0.020(5) 0.014(5)
C24 0.028(5) 0.017(4) 0.032(4) 0.001(3) 0.009(3) 0.006(3)
C25 0.042(6) 0.023(4) 0.027(4) 0.005(3) 0.010(4) 0.000(4)
C26 0.051(7) 0.028(5) 0.031(5) 0.009(4) 0.011(4) 0.002(4)
C27 0.035(5) 0.037(5) 0.035(5) 0.008(4) -0.003(4) 0.009(4)
C28 0.075(11) 0.071(10) 0.060(9) 0.041(8) -0.027(8) -0.011(8)
C29 0.047(8) 0.116(14) 0.044(7) -0.016(8) -0.009(6) 0.050(9)
C30 0.033(6) 0.050(6) 0.034(5) 0.001(4) -0.003(4) 0.010(5)
O1 0.032(4) 0.025(3) 0.024(3) 0.005(2) 0.006(2) 0.002(2)
O2 0.035(4) 0.018(3) 0.033(3) 0.004(2) 0.008(3) 0.002(2)
As1 0.0277(5) 0.0212(4) 0.0258(4) 0.0041(3) 0.0058(3) 0.0039(3)
F1 0.040(3) 0.026(3) 0.046(3) 0.011(2) 0.002(3) 0.014(2)
F2 0.044(4) 0.035(3) 0.029(3) 0.002(2) 0.001(3) 0.003(3)
F3 0.047(4) 0.044(4) 0.047(4) 0.022(3) 0.013(3) 0.011(3)
F4 0.049(4) 0.036(3) 0.040(3) -0.003(3) 0.015(3) 0.003(3)
F5 0.039(4) 0.070(5) 0.070(5) 0.022(4) 0.004(4) 0.014(4)
F6 0.056(5) 0.044(4) 0.056(4) -0.007(3) 0.010(4) -0.010(3)
F7 0.045(4) 0.058(4) 0.064(5) 0.013(4) 0.026(4) 0.004(3)
F8 0.032(3) 0.035(3) 0.057(4) 0.006(3) 0.010(3) 0.008(2)
F9 0.053(4) 0.030(3) 0.029(3) 0.008(2) 0.002(3) 0.015(3)
F10 0.050(4) 0.026(3) 0.041(3) 0.006(2) 0.007(3) 0.001(3)
F11 0.065(5) 0.034(3) 0.025(3) 0.004(2) 0.009(3) 0.009(3)
F12 0.124(9) 0.058(5) 0.051(5) -0.001(4) -0.006(5) 0.057(6)
F13 0.101(7) 0.034(4) 0.059(5) -0.008(3) 0.000(5) 0.017(4)
F14 0.030(3) 0.035(3) 0.042(3) 0.016(2) 0.008(2) -0.001(2)
F15 0.049(4) 0.035(3) 0.035(3) 0.009(2) 0.016(3) 0.020(3)
F16 0.054(4) 0.036(3) 0.054(4) 0.021(3) 0.012(3) -0.001(3)
F17 0.059(5) 0.046(4) 0.038(3) 0.012(3) 0.021(3) 0.021(3)
F18 0.060(5) 0.094(6) 0.053(4) 0.031(4) 0.022(4) 0.049(5)
F19 0.059(5) 0.078(5) 0.040(4) 0.032(4) 0.010(3) 0.013(4)
F20 0.034(3) 0.037(3) 0.034(3) 0.012(2) 0.005(2) 0.010(2)
F21 0.058(4) 0.020(3) 0.034(3) 0.000(2) 0.016(3) 0.004(2)
F22 0.037(4) 0.046(4) 0.045(3) 0.016(3) 0.013(3) 0.015(3)
F23 0.056(4) 0.023(3) 0.036(3) 0.001(2) 0.013(3) -0.004(3)
F24 0.064(5) 0.046(4) 0.053(4) 0.024(3) 0.014(4) 0.016(3)
F25 0.073(5) 0.036(3) 0.030(3) 0.003(3) 0.007(3) 0.001(3)
F26 0.046(4) 0.060(4) 0.046(4) 0.023(3) 0.017(3) -0.002(3)
F27 0.067(6) 0.070(6) 0.121(9) -0.006(6) 0.046(6) 0.026(5)
F28 0.058(5) 0.062(5) 0.053(4) 0.025(4) -0.006(4) -0.010(4)

loop_
_atom_type_symbol
_atom_type_description
_atom_type_scat_dispersion_real
_atom_type_scat_dispersion_imag
_atom_type_scat_source
C C 0.0033 0.0016 'International Tables Vol C Tables 4.2.6.8 and 6.1.1.4'
H H 0.0000 0.0000 'International Tables Vol C Tables 4.2.6.8 and 6.1.1.4'
O O 0.0106 0.0060 'International Tables Vol C Tables 4.2.6.8 and 6.1.1.4'
F F 0.0171 0.0103 'International Tables Vol C Tables 4.2.6.8 and 6.1.1.4'
As As 0.0499 2.0058 'International Tables Vol C Tables 4.2.6.8 and 6.1.1.4'

loop_
_geom_angle_atom_site_label_1
_geom_angle_atom_site_label_2
_geom_angle_atom_site_label_3
_geom_angle
C2 C1 C6 122.2(9)
C2 C1 As1 123.7(8)
C6 C1 As1 113.9(8)
C1 C2 C3 119.3(11)
C1 C2 H1 120.4
C3 C2 H1 120.4
C2 C3 C4 120.2(11)
C2 C3 H2 119.9
C4 C3 H2 119.9
C3 C4 C5 120.2(10)
C3 C4 H3 119.9
C5 C4 H3 119.9
C4 C5 C6 119.9(11)
C4 C5 H4 120.1
C6 C5 H4 120.1
C5 C6 C1 118.2(10)
C5 C6 C7 127.1(9)
C1 C6 C7 114.7(8)
O1 C7 C6 110.4(7)
O1 C7 C8 107.1(8)
C6 C7 C8 109.1(8)
O1 C7 C11 105.5(7)
C6 C7 C11 109.1(8)
C8 C7 C11 115.4(8)
F2 C8 F1 105.8(8)
F2 C8 C7 111.5(8)
F1 C8 C7 107.6(8)
F2 C8 C9 108.3(8)
F1 C8 C9 104.5(8)
C7 C8 C9 118.3(8)
F4 C9 F3 108.1(8)
F4 C9 C10 107.8(9)
F3 C9 C10 106.9(9)
F4 C9 C8 109.4(8)
F3 C9 C8 109.4(8)
C10 C9 C8 115.0(9)
F7 C10 F5 108.1(10)
F7 C10 F6 108.3(10)
F5 C10 F6 109.5(11)
F7 C10 C9 109.0(10)
F5 C10 C9 110.4(10)
F6 C10 C9 111.4(10)
F9 C11 F8 105.3(8)
F9 C11 C12 104.6(8)
F8 C11 C12 104.6(8)
F9 C11 C7 110.0(7)
F8 C11 C7 105.9(8)
C12 C11 C7 124.9(8)
F11 C12 F10 107.9(9)
F11 C12 C13 105.4(9)
F10 C12 C13 107.3(9)
F11 C12 C11 110.3(8)
F10 C12 C11 109.0(8)
C13 C12 C11 116.7(9)
F27 C13 F13 110.1(11)
F27 C13 F12 106.7(13)
F13 C13 F12 107.2(11)
F27 C13 C12 112.6(11)
F13 C13 C12 108.8(11)
F12 C13 C12 111.3(10)
C19 C14 C15 120.4(9)
C19 C14 As1 112.3(7)
C15 C14 As1 127.3(8)
C14 C15 C16 119.3(11)
C14 C15 H5 120.3
C16 C15 H5 120.3
C17 C16 C15 119.8(11)
C17 C16 H6 120.1
C15 C16 H6 120.1
C16 C17 C18 121.1(10)
C16 C17 H7 119.4
C18 C17 H7 119.4
C19 C18 C17 119.5(11)
C19 C18 H8 120.2
C17 C18 H8 120.2
C14 C19 C18 119.8(10)
C14 C19 C20 113.9(8)
C18 C19 C20 126.3(10)
O2 C20 C19 110.0(8)
O2 C20 C21 107.6(7)
C19 C20 C21 111.4(8)
O2 C20 C24 106.5(7)
C19 C20 C24 108.2(7)
C21 C20 C24 113.0(8)
F15 C21 F14 106.3(8)
F15 C21 C22 106.7(7)
F14 C21 C22 106.6(8)
F15 C21 C20 109.6(8)
F14 C21 C20 109.1(7)
C22 C21 C20 117.9(9)
F16 C22 F17 107.5(9)
F16 C22 C21 109.2(8)
F17 C22 C21 110.6(8)
F16 C22 C23 106.5(8)
F17 C22 C23 106.4(9)
C21 C22 C23 116.3(9)
F19 C23 F28 108.6(10)
F19 C23 F18 109.1(10)
F28 C23 F18 108.5(11)
F19 C23 C22 109.5(10)
F28 C23 C22 111.4(9)
F18 C23 C22 109.7(10)
F20 C24 F21 107.1(7)
F20 C24 C25 107.0(8)
F21 C24 C25 106.2(7)
F20 C24 C20 106.3(7)
F21 C24 C20 110.4(7)
C25 C24 C20 119.2(8)
F23 C25 F22 108.2(8)
F23 C25 C24 111.4(8)
F22 C25 C24 109.6(8)
F23 C25 C26 106.4(8)
F22 C25 C26 106.1(8)
C24 C25 C26 114.8(9)
F24 C26 F25 108.8(10)
F24 C26 F26 108.2(9)
F25 C26 F26 109.2(9)
F24 C26 C25 111.6(9)
F25 C26 C25 110.8(8)
F26 C26 C25 108.2(9)
C28 C27 C29 112.6(14)
C28 C27 C30 109.8(11)
C29 C27 C30 109.2(11)
C28 C27 As1 109.8(8)
C29 C27 As1 104.8(8)
C30 C27 As1 110.5(7)
C27 C28 H9 109.5
C27 C28 H10 109.5
H9 C28 H10 109.5
C27 C28 H11 109.5
H9 C28 H11 109.5
H10 C28 H11 109.5
C27 C29 H12 109.5
C27 C29 H13 109.5
H12 C29 H13 109.5
C27 C29 H14 109.5
H12 C29 H14 109.5
H13 C29 H14 109.5
C27 C30 H15 109.5
C27 C30 H16 109.5
H15 C30 H16 109.5
C27 C30 H17 109.5
H15 C30 H17 109.5
H16 C30 H17 109.5
C7 O1 As1 117.6(6)
C20 O2 As1 118.9(6)
O2 As1 O1 80.2(3)
O2 As1 C1 118.6(4)
O1 As1 C1 83.0(4)
O2 As1 C14 84.8(4)
O1 As1 C14 164.2(4)
C1 As1 C14 100.1(4)
O2 As1 C27 117.4(4)
O1 As1 C27 89.8(4)
C1 As1 C27 121.2(4)
C14 As1 C27 101.4(4)

loop_
_geom_bond_atom_site_label_1
_geom_bond_atom_site_label_2
_geom_bond_distance
C1 C2 1.366(15)
C1 C6 1.401(14)
C1 As1 1.966(10)
C2 C3 1.386(15)
C2 H1 0.9500
C3 C4 1.394(18)
C3 H2 0.9500
C4 C5 1.395(17)
C4 H3 0.9500
C5 C6 1.397(13)
C5 H4 0.9500
C6 C7 1.534(14)
C7 O1 1.379(10)
C7 C8 1.562(14)
C7 C11 1.586(12)
C8 F2 1.353(11)
C8 F1 1.364(10)
C8 C9 1.568(16)
C9 F4 1.341(11)
C9 F3 1.354(11)
C9 C10 1.530(16)
C10 F7 1.307(15)
C10 F5 1.331(15)
C10 F6 1.340(13)
C11 F9 1.339(11)
C11 F8 1.375(13)
C11 C12 1.553(13)
C12 F11 1.357(12)
C12 F10 1.362(13)
C12 C13 1.541(15)
C13 F27 1.305(18)
C13 F13 1.323(14)
C13 F12 1.341(16)
C14 C19 1.382(14)
C14 C15 1.386(15)
C14 As1 1.997(9)
C15 C16 1.404(15)
C15 H5 0.9500
C16 C17 1.356(19)
C16 H6 0.9500
C17 C18 1.389(17)
C17 H7 0.9500
C18 C19 1.387(13)
C18 H8 0.9500
C19 C20 1.535(14)
C20 O2 1.414(10)
C20 C21 1.547(14)
C20 C24 1.573(13)
C21 F15 1.357(10)
C21 F14 1.360(11)
C21 C22 1.543(13)
C22 F16 1.346(11)
C22 F17 1.354(11)
C22 C23 1.546(16)
C23 F19 1.314(13)
C23 F28 1.325(15)
C23 F18 1.329(14)
C24 F20 1.349(11)
C24 F21 1.356(9)
C24 C25 1.549(14)
C25 F23 1.344(10)
C25 F22 1.347(12)
C25 C26 1.553(13)
C26 F24 1.318(13)
C26 F25 1.329(12)
C26 F26 1.347(14)
C27 C28 1.506(19)
C27 C29 1.509(17)
C27 C30 1.517(14)
C27 As1 2.039(10)
C28 H9 0.9800
C28 H10 0.9800
C28 H11 0.9800
C29 H12 0.9800
C29 H13 0.9800
C29 H14 0.9800
C30 H15 0.9800
C30 H16 0.9800
C30 H17 0.9800
O1 As1 1.961(6)
O2 As1 1.827(7)

loop_
_geom_torsion_atom_site_label_1
_geom_torsion_atom_site_label_2
_geom_torsion_atom_site_label_3
_geom_torsion_atom_site_label_4
_geom_torsion
C6 C1 C2 C3 0.2(17)
As1 C1 C2 C3 175.7(9)
C1 C2 C3 C4 -2.7(19)
C2 C3 C4 C5 2(2)
C3 C4 C5 C6 0.6(19)
C4 C5 C6 C1 -3.0(17)
C4 C5 C6 C7 179.0(10)
C2 C1 C6 C5 2.6(16)
As1 C1 C6 C5 -173.3(8)
C2 C1 C6 C7 -179.2(9)
As1 C1 C6 C7 5.0(11)
C5 C6 C7 O1 177.1(10)
C1 C6 C7 O1 -1.0(12)
C5 C6 C7 C8 59.6(13)
C1 C6 C7 C8 -118.4(9)
C5 C6 C7 C11 -67.4(13)
C1 C6 C7 C11 114.6(9)
O1 C7 C8 F2 171.9(7)
C6 C7 C8 F2 -68.6(9)
C11 C7 C8 F2 54.7(11)
O1 C7 C8 F1 -72.6(9)
C6 C7 C8 F1 47.0(10)
C11 C7 C8 F1 170.3(8)
O1 C7 C8 C9 45.4(10)
C6 C7 C8 C9 164.9(8)
C11 C7 C8 C9 -71.8(11)
F2 C8 C9 F4 151.3(8)
F1 C8 C9 F4 38.8(10)
C7 C8 C9 F4 -80.8(10)
F2 C8 C9 F3 -90.5(9)
F1 C8 C9 F3 157.1(8)
C7 C8 C9 F3 37.5(11)
F2 C8 C9 C10 29.8(11)
F1 C8 C9 C10 -82.6(10)
C7 C8 C9 C10 157.8(8)
F4 C9 C10 F7 48.6(12)
F3 C9 C10 F7 -67.3(11)
C8 C9 C10 F7 171.0(8)
F4 C9 C10 F5 -70.0(12)
F3 C9 C10 F5 174.0(9)
C8 C9 C10 F5 52.3(12)
F4 C9 C10 F6 168.1(10)
F3 C9 C10 F6 52.1(13)
C8 C9 C10 F6 -69.6(12)
O1 C7 C11 F9 -29.2(11)
C6 C7 C11 F9 -147.8(8)
C8 C7 C11 F9 88.9(10)
O1 C7 C11 F8 84.1(9)
C6 C7 C11 F8 -34.6(9)
C8 C7 C11 F8 -157.8(8)
O1 C7 C11 C12 -154.7(9)
C6 C7 C11 C12 86.6(12)
C8 C7 C11 C12 -36.6(14)
F9 C11 C12 F11 -178.0(9)
F8 C11 C12 F11 71.6(10)
C7 C11 C12 F11 -50.2(14)
F9 C11 C12 F10 -59.8(10)
F8 C11 C12 F10 -170.1(7)
C7 C11 C12 F10 68.0(12)
F9 C11 C12 C13 61.9(12)
F8 C11 C12 C13 -48.5(12)
C7 C11 C12 C13 -170.3(10)
F11 C12 C13 F27 -55.2(13)
F10 C12 C13 F27 -170.0(10)
C11 C12 C13 F27 67.5(14)
F11 C12 C13 F13 67.2(13)
F10 C12 C13 F13 -47.6(13)
C11 C12 C13 F13 -170.1(10)
F11 C12 C13 F12 -174.9(11)
F10 C12 C13 F12 70.3(13)
C11 C12 C13 F12 -52.2(15)
C19 C14 C15 C16 3.2(17)
As1 C14 C15 C16 -178.6(9)
C14 C15 C16 C17 -4.0(18)
C15 C16 C17 C18 2.6(19)
C16 C17 C18 C19 -0.4(18)
C15 C14 C19 C18 -1.1(16)
As1 C14 C19 C18 -179.5(8)
C15 C14 C19 C20 177.6(9)
As1 C14 C19 C20 -0.8(11)
C17 C18 C19 C14 -0.4(16)
C17 C18 C19 C20 -178.9(10)
C14 C19 C20 O2 2.6(12)
C18 C19 C20 O2 -178.9(10)
C14 C19 C20 C21 121.7(9)
C18 C19 C20 C21 -59.7(13)
C14 C19 C20 C24 -113.5(9)
C18 C19 C20 C24 65.1(13)
O2 C20 C21 F15 -162.8(8)
C19 C20 C21 F15 76.6(10)
C24 C20 C21 F15 -45.5(10)
O2 C20 C21 F14 -46.8(10)
C19 C20 C21 F14 -167.4(7)
C24 C20 C21 F14 70.5(9)
O2 C20 C21 C22 74.9(10)
C19 C20 C21 C22 -45.7(10)
C24 C20 C21 C22 -167.8(8)
F15 C21 C22 F16 -46.4(11)
F14 C21 C22 F16 -159.6(8)
C20 C21 C22 F16 77.4(10)
F15 C21 C22 F17 -164.4(8)
F14 C21 C22 F17 82.3(10)
C20 C21 C22 F17 -40.7(12)
F15 C21 C22 C23 74.1(11)
F14 C21 C22 C23 -39.2(11)
C20 C21 C22 C23 -162.2(8)
F16 C22 C23 F19 -51.9(12)
F17 C22 C23 F19 62.5(11)
C21 C22 C23 F19 -173.8(9)
F16 C22 C23 F28 -172.1(9)
F17 C22 C23 F28 -57.6(12)
C21 C22 C23 F28 66.1(12)
F16 C22 C23 F18 67.8(11)
F17 C22 C23 F18 -177.7(9)
C21 C22 C23 F18 -54.1(12)
O2 C20 C24 F20 -56.7(9)
C19 C20 C24 F20 61.6(9)
C21 C20 C24 F20 -174.6(7)
O2 C20 C24 F21 -172.5(7)
C19 C20 C24 F21 -54.2(10)
C21 C20 C24 F21 69.6(10)
O2 C20 C24 C25 64.2(10)
C19 C20 C24 C25 -177.5(8)
C21 C20 C24 C25 -53.7(10)
F20 C24 C25 F23 80.5(9)
F21 C24 C25 F23 -165.3(8)
C20 C24 C25 F23 -39.9(12)
F20 C24 C25 F22 -159.7(7)
F21 C24 C25 F22 -45.6(10)
C20 C24 C25 F22 79.8(9)
F20 C24 C25 C26 -40.4(10)
F21 C24 C25 C26 73.7(10)
C20 C24 C25 C26 -160.9(8)
F23 C25 C26 F24 -52.5(12)
F22 C25 C26 F24 -167.6(9)
C24 C25 C26 F24 71.2(11)
F23 C25 C26 F25 -173.9(9)
F22 C25 C26 F25 71.0(11)
C24 C25 C26 F25 -50.2(12)
F23 C25 C26 F26 66.5(11)
F22 C25 C26 F26 -48.6(10)
C24 C25 C26 F26 -169.9(8)
C6 C7 O1 As1 -3.6(10)
C8 C7 O1 As1 115.1(7)
C11 C7 O1 As1 -121.4(7)
C19 C20 O2 As1 -3.4(10)
C21 C20 O2 As1 -124.9(7)
C24 C20 O2 As1 113.7(7)
C20 O2 As1 O1 177.6(7)
C20 O2 As1 C1 101.2(7)
C20 O2 As1 C14 2.5(7)
C20 O2 As1 C27 -97.7(7)
C7 O1 As1 O2 -115.6(7)
C7 O1 As1 C1 5.1(7)
C7 O1 As1 C14 -97.4(14)
C7 O1 As1 C27 126.6(7)
C2 C1 As1 O2 -106.4(9)
C6 C1 As1 O2 69.4(8)
C2 C1 As1 O1 178.8(9)
C6 C1 As1 O1 -5.4(7)
C2 C1 As1 C14 -16.8(10)
C6 C1 As1 C14 159.0(8)
C2 C1 As1 C27 93.2(10)
C6 C1 As1 C27 -90.9(9)
C19 C14 As1 O2 -0.8(7)
C15 C14 As1 O2 -179.1(10)
C19 C14 As1 O1 -18.7(18)
C15 C14 As1 O1 163.0(10)
C19 C14 As1 C1 -118.9(8)
C15 C14 As1 C1 62.8(10)
C19 C14 As1 C27 116.1(8)
C15 C14 As1 C27 -62.2(11)
C28 C27 As1 O2 -44.4(11)
C29 C27 As1 O2 -165.6(10)
C30 C27 As1 O2 76.9(9)
C28 C27 As1 O1 34.5(10)
C29 C27 As1 O1 -86.7(10)
C30 C27 As1 O1 155.8(9)
C28 C27 As1 C1 116.2(10)
C29 C27 As1 C1 -5.0(12)
C30 C27 As1 C1 -122.5(8)
C28 C27 As1 C14 -134.4(10)
C29 C27 As1 C14 104.4(10)
C30 C27 As1 C14 -13.1(10)

loop_
_cod_related_entry_id
_cod_related_entry_database
_cod_related_entry_code
1 ChemSpider 30661247
